data_7123123
loop_
_publ_author_name
'Ueno, Atsushi'
'Watanabe, Kohei'
'Daniliuc, Constantin Gabriel'
'Kehr, Gerald'
'Erker, Gerhard'

_publ_section_title
;
 Unsaturated Vicinal Frustrated Phosphane/Borane Lewis Pairs as Ligands in
 Gold(I) Chemistry
;
_journal_name_full 'Chemical Communications'
_journal_paper_doi 10.1039/C9CC01136F
_journal_year 2019
_chemical_formula_sum 'C35 H32 Au B Cl F10 P Si'
_chemical_formula_weight 944.89
_space_group_crystal_system monoclinic
_space_group_IT_number 14
_space_group_name_Hall '-P 2yn'
_space_group_name_H-M_alt 'P 1 21/n 1'
_symmetry_space_group_name_Hall '-P 2yn'
_symmetry_space_group_name_H-M 'P 1 21/n 1'
_atom_sites_solution_hydrogens geom
_audit_creation_method 'APEX3 v2016.1-0'
_audit_update_record
;
2018-12-21 deposited with the CCDC.    2019-03-12 downloaded from the CCDC.
;
_cell_angle_alpha 90
_cell_angle_beta 100.339(6)
_cell_angle_gamma 90
_cell_formula_units_Z 4
_cell_length_a 13.168(3)
_cell_length_b 13.267(3)
_cell_length_c 20.346(4)
_cell_measurement_reflns_used 9924
_cell_measurement_temperature 100.(2)
_cell_measurement_theta_max 25.6826
_cell_measurement_theta_min 2.5375
_cell_volume 3496.7(13)
_computing_cell_refinement 'SAINT V8.37A (Bruker AXS Inc., 2015)'
_computing_data_collection
;

APEX3 v2016.1-0 (Bruker AXS Inc., 2016)
;
_computing_data_reduction 'SAINT V8.37A (Bruker AXS Inc., 2015)'
_computing_molecular_graphics 'XP (Sheldrick, 2014)'
_computing_publication_material 'SHELXL-2014/7 (Sheldrick, 2014)'
_computing_structure_refinement 'SHELXL-2014/7 (Sheldrick, 2014)'
_computing_structure_solution 'SHELXL-2014/7 (Sheldrick, 2014)'
_diffrn_ambient_temperature 100.(2)
_diffrn_detector_area_resol_mean 10.4167
_diffrn_measured_fraction_theta_full 0.997
_diffrn_measured_fraction_theta_max 0.997
_diffrn_measurement_device_type 'Bruker D8 Venture PHOTON 100 CMOS'
_diffrn_measurement_method 'omega and phi scans'
_diffrn_radiation_monochromator 'MX mirror'
_diffrn_radiation_type 'Mo K\a'
_diffrn_radiation_wavelength 0.71073
_diffrn_reflns_av_R_equivalents 0.1659
_diffrn_reflns_av_unetI/netI 0.0862
_diffrn_reflns_limit_h_max 15
_diffrn_reflns_limit_h_min -15
_diffrn_reflns_limit_k_max 15
_diffrn_reflns_limit_k_min -15
_diffrn_reflns_limit_l_max 24
_diffrn_reflns_limit_l_min -24
_diffrn_reflns_number 44054
_diffrn_reflns_theta_full 25.03
_diffrn_reflns_theta_max 25.03
_diffrn_reflns_theta_min 2.20
_diffrn_source 'Mo ImS'
_diffrn_source_type 'micro focus tube'
_exptl_absorpt_coefficient_mu 4.443
_exptl_absorpt_correction_T_max 0.63
_exptl_absorpt_correction_T_min 0.47
_exptl_absorpt_correction_type multi-scan
_exptl_absorpt_process_details
;
Bruker AXS (2014). SADABS, Version 2014/5, Bruker AXS Inc., Madison, Wisconsin,
USA.
;
_exptl_crystal_colour colourless
_exptl_crystal_density_diffrn 1.795
_exptl_crystal_density_method 'not measured'
_exptl_crystal_description prism
_exptl_crystal_F_000 1848
_exptl_crystal_size_max 0.121
_exptl_crystal_size_mid 0.118
_exptl_crystal_size_min 0.113
_refine_diff_density_max 1.904
_refine_diff_density_min -3.035
_refine_ls_extinction_method none
_refine_ls_goodness_of_fit_ref 1.198
_refine_ls_hydrogen_treatment constr
_refine_ls_matrix_type full
_refine_ls_number_parameters 460
_refine_ls_number_reflns 6160
_refine_ls_number_restraints 216
_refine_ls_restrained_S_all 1.189
_refine_ls_R_factor_all 0.1093
_refine_ls_R_factor_gt 0.0768
_refine_ls_shift/su_max 0.001
_refine_ls_shift/su_mean 0.000
_refine_ls_structure_factor_coef Fsqd
_refine_ls_weighting_details 'w=1/[\s^2^(Fo^2^)+97.4554P] where P=(Fo^2^+2Fc^2^)/3'
_refine_ls_weighting_scheme calc
_refine_ls_wR_factor_gt 0.1566
_refine_ls_wR_factor_ref 0.1694
_reflns_number_gt 4508
_reflns_number_total 6160
_reflns_threshold_expression 'I > 2\s(I)'
_cod_data_source_file c9cc01136f2.cif
_cod_data_source_block erk8894
_cod_original_cell_volume 3496.7(12)
_cod_database_code 7123123

loop_
_space_group_symop_operation_xyz
'x, y, z'
'-x+1/2, y+1/2, -z+1/2'
'-x, -y, -z'
'x-1/2, -y-1/2, z-1/2'

loop_
_atom_site_type_symbol
_atom_site_label
_atom_site_fract_x
_atom_site_fract_y
_atom_site_fract_z
_atom_site_U_iso_or_equiv
_atom_site_adp_type
_atom_site_calc_flag
_atom_site_refinement_flags_adp
_atom_site_refinement_flags_posn
_atom_site_occupancy
Au Au1 0.38617(4) 0.46405(5) 0.72178(2) 0.02390(17) Uani d . . 1
B B1 0.3470(12) 0.2929(12) 0.7021(7) 0.023(3) Uani d U . 1
C C1 0.5054(10) 0.2714(10) 0.7994(6) 0.021(3) Uani d U . 1
Cl Cl1 0.2424(3) 0.5515(3) 0.6729(2) 0.0470(11) Uani d . . 1
P P1 0.5383(2) 0.3938(3) 0.77102(15) 0.0206(8) Uani d . . 1
Si Si1 0.5619(3) 0.1922(3) 0.87397(17) 0.0240(9) Uani d . . 1
C C2 0.4133(10) 0.2419(11) 0.7636(6) 0.025(3) Uani d U . 1
H H2 0.3857 0.1815 0.7783 0.03 Uiso calc U R 1
C C3 0.6937(10) 0.2310(12) 0.9171(6) 0.030(3) Uani d U . 1
H H3A 0.7101 0.1973 0.9606 0.045 Uiso calc U R 1
H H3B 0.6954 0.3042 0.9237 0.045 Uiso calc U R 1
H H3C 0.7446 0.2118 0.8897 0.045 Uiso calc U R 1
C C4 0.4740(11) 0.2053(13) 0.9346(7) 0.033(4) Uani d U . 1
H H4A 0.4037 0.1871 0.9131 0.049 Uiso calc U R 1
H H4B 0.4749 0.2752 0.9503 0.049 Uiso calc U R 1
H H4C 0.4967 0.1605 0.9727 0.049 Uiso calc U R 1
C C5 0.5620(11) 0.0577(11) 0.8477(7) 0.033(4) Uani d U . 1
H H5A 0.5819 0.0149 0.8872 0.05 Uiso calc U R 1
H H5B 0.6115 0.0486 0.8175 0.05 Uiso calc U R 1
H H5C 0.4928 0.0389 0.8246 0.05 Uiso calc U R 1
C C11 0.6151(10) 0.3894(12) 0.7031(7) 0.028(3) Uani d U . 1
C C12 0.6213(11) 0.4825(12) 0.6693(7) 0.032(4) Uani d U . 1
C C13 0.6652(11) 0.4813(13) 0.6108(7) 0.038(4) Uani d U . 1
H H13 0.6717 0.5428 0.5881 0.046 Uiso calc U R 1
C C14 0.6984(12) 0.3946(13) 0.5862(7) 0.036(4) Uani d U . 1
C C15 0.6947(11) 0.3067(12) 0.6206(7) 0.034(4) Uani d U . 1
H H15 0.7212 0.247 0.6042 0.041 Uiso calc U R 1
C C16 0.6529(10) 0.3014(11) 0.6798(6) 0.024(3) Uani d U . 1
C C17 0.5847(11) 0.5825(12) 0.6911(8) 0.034(4) Uani d U . 1
H H17A 0.6299 0.6362 0.68 0.051 Uiso calc U R 1
H H17B 0.5866 0.5816 0.7395 0.051 Uiso calc U R 1
H H17C 0.5139 0.5949 0.6681 0.051 Uiso calc U R 1
C C18 0.7390(14) 0.3958(16) 0.5204(8) 0.054(5) Uani d U . 1
H H18A 0.7511 0.4656 0.5081 0.081 Uiso calc U R 1
H H18B 0.688 0.3647 0.4853 0.081 Uiso calc U R 1
H H18C 0.8038 0.358 0.5257 0.081 Uiso calc U R 1
C C19 0.6602(11) 0.2021(11) 0.7153(7) 0.030(3) Uani d U . 1
H H19A 0.6829 0.213 0.7633 0.045 Uiso calc U R 1
H H19B 0.7101 0.1589 0.6984 0.045 Uiso calc U R 1
H H19C 0.5924 0.1694 0.7075 0.045 Uiso calc U R 1
C C21 0.6061(9) 0.4636(11) 0.8430(6) 0.020(3) Uani d U . 1
C C22 0.7153(9) 0.4720(11) 0.8594(6) 0.023(3) Uani d U . 1
C C23 0.7596(11) 0.5221(12) 0.9169(7) 0.031(3) Uani d U . 1
H H23 0.8327 0.5266 0.9274 0.038 Uiso calc U R 1
C C24 0.7029(11) 0.5655(12) 0.9594(7) 0.030(3) Uani d U . 1
C C25 0.5980(10) 0.5581(10) 0.9444(6) 0.024(3) Uani d U . 1
H H25 0.5582 0.5884 0.9736 0.028 Uiso calc U R 1
C C26 0.5463(10) 0.5072(11) 0.8873(7) 0.025(3) Uani d U . 1
C C27 0.7890(9) 0.4226(12) 0.8184(7) 0.028(3) Uani d U . 1
H H27A 0.7661 0.3536 0.8067 0.041 Uiso calc U R 1
H H27B 0.859 0.4212 0.8448 0.041 Uiso calc U R 1
H H27C 0.789 0.4616 0.7774 0.041 Uiso calc U R 1
C C28 0.7538(11) 0.6164(14) 1.0224(7) 0.043(4) Uani d U . 1
H H28A 0.7629 0.5678 1.0593 0.064 Uiso calc U R 1
H H28B 0.7105 0.6723 1.0325 0.064 Uiso calc U R 1
H H28C 0.8213 0.6424 1.0167 0.064 Uiso calc U R 1
C C29 0.4308(10) 0.5049(12) 0.8774(7) 0.030(4) Uani d U . 1
H H29A 0.4082 0.531 0.9175 0.046 Uiso calc U R 1
H H29B 0.4066 0.4354 0.8693 0.046 Uiso calc U R 1
H H29C 0.4021 0.5469 0.8389 0.046 Uiso calc U R 1
C C31 0.3786(10) 0.2625(11) 0.6314(6) 0.023(3) Uani d U . 1
C C32 0.3942(11) 0.1626(12) 0.6207(7) 0.028(3) Uani d U . 1
F F32 0.3716(9) 0.0915(8) 0.6644(4) 0.057(3) Uani d . . 1
C C33 0.4311(12) 0.1256(12) 0.5652(7) 0.034(4) Uani d U . 1
F F33 0.4474(11) 0.0278(9) 0.5586(5) 0.081(4) Uani d . . 1
C C34 0.4512(11) 0.1934(13) 0.5181(7) 0.032(3) Uani d U . 1
F F34 0.4862(7) 0.1587(8) 0.4643(4) 0.049(3) Uani d . . 1
C C35 0.4404(11) 0.2920(12) 0.5274(7) 0.031(3) Uani d U . 1
F F35 0.4631(8) 0.3575(8) 0.4822(4) 0.052(3) Uani d . . 1
C C36 0.4009(11) 0.3259(12) 0.5828(7) 0.029(3) Uani d U . 1
F F36 0.3860(12) 0.4255(8) 0.5851(4) 0.083(4) Uani d . . 1
C C41 0.2232(9) 0.2979(10) 0.7049(6) 0.016(3) Uani d U . 1
C C42 0.1428(11) 0.2942(12) 0.6505(6) 0.028(3) Uani d U . 1
F F42 0.1649(6) 0.2902(8) 0.5877(3) 0.039(2) Uani d . . 1
C C43 0.0412(10) 0.2962(11) 0.6538(6) 0.025(3) Uani d U . 1
F F43 -0.0326(6) 0.2912(7) 0.5991(3) 0.036(2) Uani d . . 1
C C44 0.0140(11) 0.3005(12) 0.7166(7) 0.030(3) Uani d U . 1
F F44 -0.0871(6) 0.3021(8) 0.7205(4) 0.041(2) Uani d . . 1
C C45 0.0866(11) 0.3083(11) 0.7732(6) 0.027(3) Uani d U . 1
F F45 0.0606(7) 0.3128(8) 0.8329(4) 0.045(3) Uani d . . 1
C C46 0.1895(11) 0.3066(11) 0.7665(7) 0.028(3) Uani d U . 1
F F46 0.2588(6) 0.3139(7) 0.8225(3) 0.034(2) Uani d . . 1

loop_
_atom_site_aniso_label
_atom_site_aniso_U_11
_atom_site_aniso_U_22
_atom_site_aniso_U_33
_atom_site_aniso_U_12
_atom_site_aniso_U_13
_atom_site_aniso_U_23
Au1 0.0133(2) 0.0421(4) 0.0169(2) 0.0042(3) 0.00443(17) -0.0020(3)
B1 0.027(6) 0.025(6) 0.019(5) 0.010(5) 0.013(5) 0.003(5)
C1 0.022(5) 0.024(6) 0.017(5) -0.001(5) 0.007(4) -0.002(5)
Cl1 0.0200(18) 0.051(3) 0.066(3) 0.0095(19) -0.0030(17) 0.003(2)
P1 0.0113(15) 0.040(2) 0.0117(15) -0.0006(16) 0.0050(12) -0.0002(15)
Si1 0.0160(18) 0.044(3) 0.0131(17) -0.0027(18) 0.0060(14) 0.0000(17)
C2 0.025(5) 0.032(6) 0.020(5) -0.002(5) 0.009(4) -0.004(5)
C3 0.029(7) 0.046(9) 0.016(6) -0.005(6) 0.008(5) 0.000(6)
C4 0.028(7) 0.053(9) 0.019(6) 0.004(7) 0.007(5) 0.000(6)
C5 0.031(7) 0.031(8) 0.037(7) -0.004(6) 0.006(6) 0.001(6)
C11 0.019(5) 0.037(6) 0.029(5) 0.002(5) 0.002(4) 0.001(5)
C12 0.024(5) 0.040(7) 0.035(6) 0.008(5) 0.010(5) 0.002(5)
C13 0.032(6) 0.049(7) 0.035(6) 0.008(5) 0.010(5) 0.010(5)
C14 0.031(6) 0.049(7) 0.029(6) 0.009(5) 0.011(5) 0.001(5)
C15 0.032(6) 0.038(6) 0.032(6) 0.009(5) 0.004(5) -0.003(5)
C16 0.019(5) 0.035(6) 0.018(5) 0.010(5) 0.007(4) -0.004(5)
C17 0.026(7) 0.039(8) 0.040(7) -0.006(6) 0.015(6) 0.003(7)
C18 0.054(9) 0.078(11) 0.036(8) 0.017(8) 0.026(7) 0.012(8)
C19 0.031(7) 0.033(8) 0.027(7) 0.013(6) 0.005(6) 0.008(6)
C21 0.015(5) 0.025(5) 0.019(5) 0.003(5) 0.005(4) -0.002(5)
C22 0.016(5) 0.029(6) 0.028(5) -0.005(5) 0.008(4) -0.004(5)
C23 0.028(5) 0.038(6) 0.028(5) -0.002(5) 0.004(5) -0.009(5)
C24 0.025(5) 0.042(7) 0.023(5) 0.001(5) 0.007(4) -0.008(5)
C25 0.023(5) 0.029(6) 0.021(5) 0.000(5) 0.009(4) -0.003(5)
C26 0.018(5) 0.031(6) 0.026(5) -0.003(5) 0.003(4) 0.000(5)
C27 0.008(6) 0.049(8) 0.026(6) 0.003(6) 0.003(5) -0.012(6)
C28 0.028(7) 0.066(10) 0.037(7) 0.006(7) 0.014(6) -0.025(7)
C29 0.019(6) 0.053(9) 0.022(6) -0.002(6) 0.011(5) -0.014(6)
C31 0.015(5) 0.033(6) 0.020(5) 0.002(5) -0.002(4) -0.003(5)
C32 0.023(5) 0.039(6) 0.024(5) -0.002(5) 0.009(5) -0.001(5)
F32 0.087(8) 0.054(7) 0.038(5) -0.016(6) 0.032(5) -0.006(5)
C33 0.035(6) 0.035(6) 0.034(6) 0.000(5) 0.013(5) -0.006(5)
F33 0.139(11) 0.061(8) 0.057(6) 0.011(8) 0.059(7) -0.020(6)
C34 0.021(5) 0.046(7) 0.029(6) 0.002(5) 0.007(5) -0.006(5)
F34 0.043(5) 0.081(8) 0.030(5) 0.014(5) 0.027(4) -0.008(5)
C35 0.028(6) 0.045(7) 0.021(5) -0.001(5) 0.003(5) 0.001(5)
F35 0.068(7) 0.076(8) 0.013(4) 0.010(6) 0.010(4) 0.012(4)
C36 0.036(6) 0.033(6) 0.019(5) 0.006(5) 0.004(5) -0.003(5)
F36 0.180(14) 0.050(7) 0.018(5) 0.039(8) 0.019(6) 0.015(5)
C41 0.015(5) 0.028(6) 0.009(4) 0.002(4) 0.010(4) 0.001(4)
C42 0.025(5) 0.041(6) 0.019(5) 0.006(5) 0.009(4) 0.005(5)
F42 0.022(4) 0.087(7) 0.009(4) 0.017(4) 0.004(3) -0.001(4)
C43 0.023(5) 0.035(6) 0.015(5) 0.003(5) 0.001(4) -0.001(5)
F43 0.016(4) 0.079(7) 0.015(4) 0.001(4) 0.004(3) -0.002(4)
C44 0.020(5) 0.037(6) 0.032(6) 0.001(5) 0.006(5) -0.003(5)
F44 0.019(4) 0.075(7) 0.030(4) -0.001(4) 0.011(4) -0.003(5)
C45 0.027(6) 0.034(6) 0.020(5) 0.001(5) 0.006(5) -0.003(5)
F45 0.040(5) 0.085(8) 0.015(4) -0.014(5) 0.018(4) -0.006(4)
C46 0.025(5) 0.033(6) 0.026(5) 0.001(5) 0.001(5) -0.002(5)
F46 0.026(4) 0.067(6) 0.009(3) -0.009(4) 0.004(3) -0.009(4)

loop_
_atom_type_symbol
_atom_type_description
_atom_type_scat_dispersion_real
_atom_type_scat_dispersion_imag
_atom_type_scat_source
C C 0.0033 0.0016 'International Tables Vol C Tables 4.2.6.8 and 6.1.1.4'
H H 0.0000 0.0000 'International Tables Vol C Tables 4.2.6.8 and 6.1.1.4'
B B 0.0013 0.0007 'International Tables Vol C Tables 4.2.6.8 and 6.1.1.4'
F F 0.0171 0.0103 'International Tables Vol C Tables 4.2.6.8 and 6.1.1.4'
Si Si 0.0817 0.0704 'International Tables Vol C Tables 4.2.6.8 and 6.1.1.4'
P P 0.1023 0.0942 'International Tables Vol C Tables 4.2.6.8 and 6.1.1.4'
Cl Cl 0.1484 0.1585 'International Tables Vol C Tables 4.2.6.8 and 6.1.1.4'
Au Au -2.0133 8.8022 'International Tables Vol C Tables 4.2.6.8 and 6.1.1.4'

loop_
_geom_angle_atom_site_label_1
_geom_angle_atom_site_label_2
_geom_angle_atom_site_label_3
_geom_angle
P1 Au1 Cl1 173.65(15)
P1 Au1 B1 80.1(4)
Cl1 Au1 B1 106.1(4)
C2 B1 C31 114.3(11)
C2 B1 C41 114.1(11)
C31 B1 C41 117.2(11)
C2 B1 Au1 102.1(10)
C31 B1 Au1 108.0(9)
C41 B1 Au1 98.3(9)
C2 C1 P1 109.4(10)
C2 C1 Si1 117.2(11)
P1 C1 Si1 132.6(7)
C1 P1 C21 108.1(6)
C1 P1 C11 113.9(7)
C21 P1 C11 111.1(6)
C1 P1 Au1 105.5(4)
C21 P1 Au1 114.3(4)
C11 P1 Au1 103.9(4)
C4 Si1 C5 108.4(7)
C4 Si1 C3 107.5(6)
C5 Si1 C3 110.5(7)
C4 Si1 C1 106.4(6)
C5 Si1 C1 108.9(6)
C3 Si1 C1 115.0(6)
C1 C2 B1 129.0(14)
C1 C2 H2 115.5
B1 C2 H2 115.5
Si1 C3 H3A 109.5
Si1 C3 H3B 109.5
H3A C3 H3B 109.5
Si1 C3 H3C 109.5
H3A C3 H3C 109.5
H3B C3 H3C 109.5
Si1 C4 H4A 109.5
Si1 C4 H4B 109.5
H4A C4 H4B 109.5
Si1 C4 H4C 109.5
H4A C4 H4C 109.5
H4B C4 H4C 109.5
Si1 C5 H5A 109.5
Si1 C5 H5B 109.5
H5A C5 H5B 109.5
Si1 C5 H5C 109.5
H5A C5 H5C 109.5
H5B C5 H5C 109.5
C16 C11 C12 120.6(13)
C16 C11 P1 124.0(11)
C12 C11 P1 114.8(11)
C13 C12 C11 117.7(14)
C13 C12 C17 117.3(14)
C11 C12 C17 125.0(13)
C14 C13 C12 121.8(15)
C14 C13 H13 119.1
C12 C13 H13 119.1
C13 C14 C15 119.4(14)
C13 C14 C18 120.0(16)
C15 C14 C18 120.6(15)
C14 C15 C16 122.3(15)
C14 C15 H15 118.9
C16 C15 H15 118.9
C11 C16 C15 118.0(14)
C11 C16 C19 124.8(12)
C15 C16 C19 117.0(13)
C12 C17 H17A 109.5
C12 C17 H17B 109.5
H17A C17 H17B 109.5
C12 C17 H17C 109.5
H17A C17 H17C 109.5
H17B C17 H17C 109.5
C14 C18 H18A 109.5
C14 C18 H18B 109.5
H18A C18 H18B 109.5
C14 C18 H18C 109.5
H18A C18 H18C 109.5
H18B C18 H18C 109.5
C16 C19 H19A 109.5
C16 C19 H19B 109.5
H19A C19 H19B 109.5
C16 C19 H19C 109.5
H19A C19 H19C 109.5
H19B C19 H19C 109.5
C22 C21 C26 118.2(11)
C22 C21 P1 123.8(10)
C26 C21 P1 117.9(9)
C23 C22 C21 119.5(12)
C23 C22 C27 117.0(11)
C21 C22 C27 123.4(11)
C24 C23 C22 122.9(13)
C24 C23 H23 118.5
C22 C23 H23 118.5
C25 C24 C23 118.3(13)
C25 C24 C28 120.3(13)
C23 C24 C28 121.4(13)
C24 C25 C26 122.7(13)
C24 C25 H25 118.7
C26 C25 H25 118.7
C25 C26 C21 118.4(12)
C25 C26 C29 116.8(12)
C21 C26 C29 124.8(12)
C22 C27 H27A 109.5
C22 C27 H27B 109.5
H27A C27 H27B 109.5
C22 C27 H27C 109.5
H27A C27 H27C 109.5
H27B C27 H27C 109.5
C24 C28 H28A 109.5
C24 C28 H28B 109.5
H28A C28 H28B 109.5
C24 C28 H28C 109.5
H28A C28 H28C 109.5
H28B C28 H28C 109.5
C26 C29 H29A 109.5
C26 C29 H29B 109.5
H29A C29 H29B 109.5
C26 C29 H29C 109.5
H29A C29 H29C 109.5
H29B C29 H29C 109.5
C32 C31 C36 115.0(13)
C32 C31 B1 117.0(13)
C36 C31 B1 127.7(13)
C31 C32 F32 120.6(12)
C31 C32 C33 123.7(14)
F32 C32 C33 115.6(14)
F33 C33 C34 121.0(14)
F33 C33 C32 120.8(14)
C34 C33 C32 118.2(15)
C35 C34 F34 120.8(14)
C35 C34 C33 120.3(14)
F34 C34 C33 118.8(14)
C34 C35 F35 119.8(13)
C34 C35 C36 119.6(15)
F35 C35 C36 120.4(14)
F36 C36 C31 122.0(13)
F36 C36 C35 115.1(14)
C31 C36 C35 122.9(14)
C42 C41 C46 113.3(11)
C42 C41 B1 126.1(11)
C46 C41 B1 120.6(11)
C43 C42 F42 115.2(11)
C43 C42 C41 125.5(12)
F42 C42 C41 119.3(12)
F43 C43 C42 122.3(12)
F43 C43 C44 119.8(12)
C42 C43 C44 117.8(12)
F44 C44 C45 120.0(13)
F44 C44 C43 118.4(12)
C45 C44 C43 121.5(13)
F45 C45 C44 121.4(13)
F45 C45 C46 120.7(12)
C44 C45 C46 117.8(13)
F46 C46 C45 116.6(12)
F46 C46 C41 119.4(12)
C45 C46 C41 124.0(12)

loop_
_geom_bond_atom_site_label_1
_geom_bond_atom_site_label_2
_geom_bond_distance
Au1 P1 2.273(3)
Au1 Cl1 2.290(4)
Au1 B1 2.347(17)
B1 C2 1.55(2)
B1 C31 1.619(19)
B1 C41 1.642(19)
C1 C2 1.356(18)
C1 P1 1.801(14)
C1 Si1 1.886(13)
P1 C21 1.825(13)
P1 C11 1.853(14)
Si1 C4 1.845(14)
Si1 C5 1.863(15)
Si1 C3 1.871(14)
C2 H2 0.95
C3 H3A 0.98
C3 H3B 0.98
C3 H3C 0.98
C4 H4A 0.98
C4 H4B 0.98
C4 H4C 0.98
C5 H5A 0.98
C5 H5B 0.98
C5 H5C 0.98
C11 C16 1.39(2)
C11 C12 1.42(2)
C12 C13 1.41(2)
C12 C17 1.51(2)
C13 C14 1.36(2)
C13 H13 0.95
C14 C15 1.36(2)
C14 C18 1.53(2)
C15 C16 1.413(19)
C15 H15 0.95
C16 C19 1.50(2)
C17 H17A 0.98
C17 H17B 0.98
C17 H17C 0.98
C18 H18A 0.98
C18 H18B 0.98
C18 H18C 0.98
C19 H19A 0.98
C19 H19B 0.98
C19 H19C 0.98
C21 C22 1.421(16)
C21 C26 1.423(18)
C22 C23 1.380(18)
C22 C27 1.536(17)
C23 C24 1.367(19)
C23 H23 0.95
C24 C25 1.363(18)
C24 C28 1.498(19)
C25 C26 1.408(18)
C25 H25 0.95
C26 C29 1.497(17)
C27 H27A 0.98
C27 H27B 0.98
C27 H27C 0.98
C28 H28A 0.98
C28 H28B 0.98
C28 H28C 0.98
C29 H29A 0.98
C29 H29B 0.98
C29 H29C 0.98
C31 C32 1.36(2)
C31 C36 1.37(2)
C32 F32 1.366(17)
C32 C33 1.39(2)
C33 F33 1.326(19)
C33 C34 1.37(2)
C34 C35 1.33(2)
C34 F34 1.342(16)
C35 F35 1.337(17)
C35 C36 1.40(2)
C36 F36 1.338(18)
C41 C42 1.389(17)
C41 C46 1.407(18)
C42 C43 1.351(19)
C42 F42 1.361(15)
C43 F43 1.342(14)
C43 C44 1.390(19)
C44 F44 1.348(15)
C44 C45 1.363(18)
C45 F45 1.321(15)
C45 C46 1.39(2)
C46 F46 1.329(15)

loop_
_geom_torsion_atom_site_label_1
_geom_torsion_atom_site_label_2
_geom_torsion_atom_site_label_3
_geom_torsion_atom_site_label_4
_geom_torsion
C2 C1 P1 C21 145.2(9)
Si1 C1 P1 C21 -23.9(11)
C2 C1 P1 C11 -90.7(11)
Si1 C1 P1 C11 100.2(10)
C2 C1 P1 Au1 22.5(10)
Si1 C1 P1 Au1 -146.5(8)
C2 C1 Si1 C4 -65.8(12)
P1 C1 Si1 C4 102.6(11)
C2 C1 Si1 C5 50.8(12)
P1 C1 Si1 C5 -140.8(10)
C2 C1 Si1 C3 175.3(10)
P1 C1 Si1 C3 -16.2(12)
P1 C1 C2 B1 6.8(18)
Si1 C1 C2 B1 177.8(11)
C31 B1 C2 C1 85.3(18)
C41 B1 C2 C1 -135.9(15)
Au1 B1 C2 C1 -31.0(17)
C1 P1 C11 C16 -5.8(14)
C21 P1 C11 C16 116.7(12)
Au1 P1 C11 C16 -120.0(11)
C1 P1 C11 C12 165.8(10)
C21 P1 C11 C12 -71.7(12)
Au1 P1 C11 C12 51.6(11)
C16 C11 C12 C13 1.(2)
P1 C11 C12 C13 -170.7(11)
C16 C11 C12 C17 -178.7(13)
P1 C11 C12 C17 9.4(19)
C11 C12 C13 C14 2.(2)
C17 C12 C13 C14 -178.5(14)
C12 C13 C14 C15 -4.(2)
C12 C13 C14 C18 176.1(14)
C13 C14 C15 C16 3.(2)
C18 C14 C15 C16 -176.7(14)
C12 C11 C16 C15 -2.(2)
P1 C11 C16 C15 169.3(10)
C12 C11 C16 C19 173.3(13)
P1 C11 C16 C19 -16.(2)
C14 C15 C16 C11 0.(2)
C14 C15 C16 C19 -175.8(14)
C1 P1 C21 C22 98.3(13)
C11 P1 C21 C22 -27.5(14)
Au1 P1 C21 C22 -144.6(11)
C1 P1 C21 C26 -78.0(12)
C11 P1 C21 C26 156.3(11)
Au1 P1 C21 C26 39.1(12)
C26 C21 C22 C23 0.(2)
P1 C21 C22 C23 -176.6(11)
C26 C21 C22 C27 176.0(13)
P1 C21 C22 C27 0.(2)
C21 C22 C23 C24 -1.(2)
C27 C22 C23 C24 -177.1(14)
C22 C23 C24 C25 1.(2)
C22 C23 C24 C28 178.0(15)
C23 C24 C25 C26 0.(2)
C28 C24 C25 C26 -177.2(14)
C24 C25 C26 C21 -1.(2)
C24 C25 C26 C29 179.9(14)
C22 C21 C26 C25 1.(2)
P1 C21 C26 C25 177.7(10)
C22 C21 C26 C29 -180.0(14)
P1 C21 C26 C29 -3.(2)
C2 B1 C31 C32 46.3(18)
C41 B1 C31 C32 -91.2(15)
Au1 B1 C31 C32 159.1(10)
C2 B1 C31 C36 -127.4(15)
C41 B1 C31 C36 95.2(17)
Au1 B1 C31 C36 -14.5(17)
C36 C31 C32 F32 -177.8(12)
B1 C31 C32 F32 7.7(19)
C36 C31 C32 C33 1.(2)
B1 C31 C32 C33 -173.8(13)
C31 C32 C33 F33 178.1(14)
F32 C32 C33 F33 -3.(2)
C31 C32 C33 C34 -1.(2)
F32 C32 C33 C34 177.4(13)
F33 C33 C34 C35 -175.9(14)
C32 C33 C34 C35 3.(2)
F33 C33 C34 F34 1.(2)
C32 C33 C34 F34 -179.7(13)
F34 C34 C35 F35 1.(2)
C33 C34 C35 F35 178.0(13)
F34 C34 C35 C36 178.1(13)
C33 C34 C35 C36 -5.(2)
C32 C31 C36 F36 177.6(14)
B1 C31 C36 F36 -9.(2)
C32 C31 C36 C35 -2.(2)
B1 C31 C36 C35 171.4(13)
C34 C35 C36 F36 -175.4(14)
F35 C35 C36 F36 2.(2)
C34 C35 C36 C31 5.(2)
F35 C35 C36 C31 -178.4(13)
C2 B1 C41 C42 -148.4(14)
C31 B1 C41 C42 -11.(2)
Au1 B1 C41 C42 104.3(14)
C2 B1 C41 C46 31.6(19)
C31 B1 C41 C46 169.1(13)
Au1 B1 C41 C46 -75.7(13)
C46 C41 C42 C43 -2.(2)
B1 C41 C42 C43 178.4(15)
C46 C41 C42 F42 177.2(13)
B1 C41 C42 F42 -3.(2)
F42 C42 C43 F43 2.(2)
C41 C42 C43 F43 -179.2(14)
F42 C42 C43 C44 -179.9(14)
C41 C42 C43 C44 -1.(2)
F43 C43 C44 F44 -2.(2)
C42 C43 C44 F44 -179.7(14)
F43 C43 C44 C45 -178.3(14)
C42 C43 C44 C45 4.(2)
F44 C44 C45 F45 3.(2)
C43 C44 C45 F45 179.8(14)
F44 C44 C45 C46 -179.8(14)
C43 C44 C45 C46 -3.(2)
F45 C45 C46 F46 -3.(2)
C44 C45 C46 F46 -179.8(13)
F45 C45 C46 C41 177.4(14)
C44 C45 C46 C41 0.(2)
C42 C41 C46 F46 -177.9(13)
B1 C41 C46 F46 2.(2)
C42 C41 C46 C45 2.(2)
B1 C41 C46 C45 -178.1(14)
